data_4338514
loop_
_publ_author_name
'Yeon, Jeongho'
'Smith, Mark D.'
'Tapp, Joshua'
'M\"oller, Angela'
'Zur Loye, Hans-Conrad'

_publ_section_title
;
 Mild Hydrothermal Crystal Growth, Structure, and Magnetic Properties of
 Ternary U(IV) Containing Fluorides: LiUF5, KU2F9, K7U6F31, RbUF5, RbU2F9,
 and RbU3F13.
;
_journal_issue 12
_journal_name_full 'Inorganic chemistry'
_journal_page_first 6289
_journal_page_last 6298
_journal_paper_doi 10.1021/ic5008507
_journal_volume 53
_journal_year 2014
_chemical_formula_sum 'F5 Rb U'
_chemical_formula_weight 418.50
_chemical_name_systematic
;
 ? 
;
_space_group_crystal_system monoclinic
_space_group_IT_number 14
_space_group_name_Hall '-P 2ybc'
_space_group_name_H-M_alt 'P 1 21/c 1'
_symmetry_space_group_name_Hall '-P 2ybc'
_symmetry_space_group_name_H-M 'P 1 21/c 1'
_atom_sites_solution_primary direct
_atom_sites_solution_secondary difmap
_audit_creation_date 2012-11-19
_audit_creation_method
;
  Olex2 1.1
  (compiled Nov  1 2011 20:42:30, GUI svn.r3906)
;
_cell_angle_alpha 90.00
_cell_angle_beta 102.4470(10)
_cell_angle_gamma 90.00
_cell_formula_units_Z 8
_cell_length_a 8.2407(3)
_cell_length_b 13.7275(5)
_cell_length_c 8.3295(3)
_cell_measurement_reflns_used 4260
_cell_measurement_temperature 295(2)
_cell_measurement_theta_max 33.032
_cell_measurement_theta_min 2.934
_cell_volume 920.12(6)
_computing_cell_refinement 'SAINT-Plus Version 6.45 (Bruker, 2001)'
_computing_data_collection 'SMART Version 5.625 (Bruker, 2001)'
_computing_data_reduction 'SAINT-Plus Version 6.45 (Bruker, 2001)'
_computing_molecular_graphics
;
O. V. Dolomanov, L. J. Bourhis, R. J. Gildea, J. A. K. Howard and H. Puschmann,
OLEX2: a complete structure solution, refinement and analysis program.
J. Appl. Cryst. (2009). 42, 339-341.
;
_computing_publication_material
;
O. V. Dolomanov, L. J. Bourhis, R. J. Gildea, J. A. K. Howard and H. Puschmann,
OLEX2: a complete structure solution, refinement and analysis program.
J. Appl. Cryst. (2009). 42, 339-341.
;
_computing_structure_refinement
;
SHELXL, G.M. Sheldrick, Acta Cryst.
2008). A64, 112-122
;
_computing_structure_solution
;
SHELXS, G.M. Sheldrick, Acta Cryst.
(2008). A64, 112-122
;
_diffrn_ambient_temperature 295(2)
_diffrn_measured_fraction_theta_full 0.999
_diffrn_measured_fraction_theta_max 0.999
_diffrn_measurement_device_type 'Bruker SMART APEX CCD diffractometer'
_diffrn_measurement_method 'omega and phi scans'
_diffrn_radiation_monochromator graphite
_diffrn_radiation_type MoK\a
_diffrn_radiation_wavelength 0.71073
_diffrn_reflns_av_R_equivalents 0.0508
_diffrn_reflns_av_unetI/netI 0.0364
_diffrn_reflns_limit_h_max 12
_diffrn_reflns_limit_h_min -12
_diffrn_reflns_limit_k_max 21
_diffrn_reflns_limit_k_min -20
_diffrn_reflns_limit_l_max 12
_diffrn_reflns_limit_l_min -13
_diffrn_reflns_number 24717
_diffrn_reflns_theta_full 34.03
_diffrn_reflns_theta_max 34.03
_diffrn_reflns_theta_min 2.53
_diffrn_source 'sealed tube'
_diffrn_source_current 35.0
_diffrn_source_power 1.575
_diffrn_source_target Mo
_diffrn_source_voltage 45.0
_exptl_absorpt_coefficient_mu 45.783
_exptl_absorpt_correction_T_max 1
_exptl_absorpt_correction_T_min 0.207062
_exptl_absorpt_correction_type multi-scan
_exptl_absorpt_process_details
;
SADABS v.2.10 (Bruker,2003) was used for absorption correction.
R(int) was 0.1341 before and 0.0401 after correction.
The Ratio of minimum to maximum transmission is 0.2071.
The \l/2 correction factor is 0.0015.
;
_exptl_crystal_colour 'light green'
_exptl_crystal_density_diffrn 6.042
_exptl_crystal_density_method 'not measured'
_exptl_crystal_description needle
_exptl_crystal_F_000 1392
_exptl_crystal_size_max 0.48
_exptl_crystal_size_mid 0.04
_exptl_crystal_size_min 0.02
_refine_diff_density_max 2.950
_refine_diff_density_min -1.881
_refine_diff_density_rms 0.373
_refine_ls_extinction_method none
_refine_ls_goodness_of_fit_ref 1.031
_refine_ls_matrix_type full
_refine_ls_number_parameters 127
_refine_ls_number_reflns 3751
_refine_ls_number_restraints 0
_refine_ls_restrained_S_all 1.031
_refine_ls_R_factor_all 0.0544
_refine_ls_R_factor_gt 0.0358
_refine_ls_shift/su_max 0.000
_refine_ls_shift/su_mean 0.000
_refine_ls_structure_factor_coef Fsqd
_refine_ls_weighting_details 'calc w=1/[\s^2^(Fo^2^)+(0.0372P)^2^+0.1991P] where P=(Fo^2^+2Fc^2^)/3'
_refine_ls_weighting_scheme calc
_refine_ls_wR_factor_gt 0.0742
_refine_ls_wR_factor_ref 0.0813
_reflns_number_gt 2790
_reflns_number_total 3751
_reflns_threshold_expression >2sigma(I)
_cod_data_source_file ic5008507_si_002.cif
_cod_data_source_block RbUF5
_cod_depositor_comments 'Adding full bibliography for 4338511--4338516.cif.'
_cod_database_code 4338514

loop_
_space_group_symop_id
_space_group_symop_operation_xyz
1 'x, y, z'
2 '-x, y+1/2, -z+1/2'
3 '-x, -y, -z'
4 'x, -y-1/2, z-1/2'

loop_
_atom_site_label
_atom_site_type_symbol
_atom_site_fract_x
_atom_site_fract_y
_atom_site_fract_z
_atom_site_U_iso_or_equiv
_atom_site_adp_type
_atom_site_occupancy
_atom_site_symmetry_multiplicity
_atom_site_calc_flag
U1 U 0.05460(3) 0.246887(16) 0.54125(3) 0.01275(6) Uani 1 1 d
U2 U 0.48462(3) 0.245668(16) 0.41108(3) 0.01345(7) Uani 1 1 d
Rb1 Rb 0.26973(9) 0.51972(5) 0.77029(9) 0.02583(15) Uani 1 1 d
Rb2 Rb 0.21881(9) 0.51917(5) 0.29277(9) 0.02720(16) Uani 1 1 d
F1 F 0.3234(5) 0.3184(3) 0.6475(5) 0.0208(8) Uani 1 1 d
F2 F 0.0180(6) 0.4007(3) 0.4946(6) 0.0314(10) Uani 1 1 d
F3 F -0.2301(5) 0.2651(4) 0.4767(5) 0.0308(11) Uani 1 1 d
F4 F -0.0283(5) 0.1026(3) 0.5818(5) 0.0258(9) Uani 1 1 d
F5 F -0.0308(5) 0.1958(3) 0.2734(5) 0.0257(9) Uani 1 1 d
F6 F 0.2728(5) 0.1493(3) 0.4870(5) 0.0198(8) Uani 1 1 d
F7 F 0.2132(5) 0.3114(3) 0.3143(5) 0.0205(8) Uani 1 1 d
F8 F 0.5194(5) 0.4009(3) 0.4399(5) 0.0266(9) Uani 1 1 d
F9 F 0.5657(5) 0.0975(3) 0.3888(5) 0.0256(9) Uani 1 1 d
F10 F 0.5797(5) 0.2094(3) 0.6820(5) 0.0243(9) Uani 1 1 d

loop_
_atom_site_aniso_label
_atom_site_aniso_U_11
_atom_site_aniso_U_22
_atom_site_aniso_U_33
_atom_site_aniso_U_23
_atom_site_aniso_U_13
_atom_site_aniso_U_12
U1 0.01060(11) 0.01531(11) 0.01207(11) -0.00001(8) 0.00184(8) -0.00027(7)
U2 0.01086(11) 0.01615(12) 0.01283(11) 0.00023(8) 0.00142(8) 0.00022(8)
Rb1 0.0241(3) 0.0229(3) 0.0311(4) 0.0013(3) 0.0072(3) 0.0009(3)
Rb2 0.0231(3) 0.0222(3) 0.0369(4) 0.0012(3) 0.0080(3) -0.0008(3)
F1 0.0177(19) 0.021(2) 0.0205(19) 0.0042(15) -0.0029(15) -0.0042(15)
F2 0.036(3) 0.021(2) 0.040(3) 0.0053(19) 0.015(2) 0.0057(19)
F3 0.016(2) 0.052(3) 0.022(2) -0.001(2) 0.0001(18) -0.0027(19)
F4 0.025(2) 0.022(2) 0.031(2) 0.0058(17) 0.0066(18) -0.0065(17)
F5 0.027(2) 0.037(2) 0.0125(18) -0.0032(17) 0.0041(16) -0.0172(19)
F6 0.0178(19) 0.0169(18) 0.026(2) -0.0016(15) 0.0076(16) 0.0005(15)
F7 0.0176(19) 0.0177(19) 0.025(2) -0.0021(16) 0.0026(16) 0.0021(15)
F8 0.025(2) 0.021(2) 0.035(2) -0.0049(18) 0.0101(19) -0.0042(17)
F9 0.024(2) 0.025(2) 0.027(2) -0.0012(17) 0.0043(18) 0.0047(17)
F10 0.025(2) 0.036(2) 0.0109(18) 0.0018(16) 0.0032(16) 0.0111(19)

loop_
_atom_type_symbol
_atom_type_description
_atom_type_scat_dispersion_real
_atom_type_scat_dispersion_imag
_atom_type_scat_source
F F 0.0171 0.0103 'International Tables Vol C Tables 4.2.6.8 and 6.1.1.4'
Rb Rb -0.9393 2.9676 'International Tables Vol C Tables 4.2.6.8 and 6.1.1.4'
U U -9.6767 9.6646 'International Tables Vol C Tables 4.2.6.8 and 6.1.1.4'

loop_
_geom_angle_atom_site_label_1
_geom_angle_atom_site_label_2
_geom_angle_atom_site_label_3
_geom_angle
_geom_angle_site_symmetry_1
_geom_angle_site_symmetry_3
U2 U1 Rb2 85.558(11) . 4_566
U2 U1 Rb2 131.029(12) . 3_566
Rb2 U1 Rb2 127.544(7) 4_566 3_566
F1 U1 U2 44.74(10) . .
F1 U1 Rb2 94.66(10) . 3_566
F1 U1 Rb2 89.96(9) . 4_566
F1 U1 F7 64.76(12) . .
F1 U1 F7 62.42(12) . 4_566
F2 U1 U2 93.10(12) . .
F2 U1 Rb2 160.14(13) . 4_566
F2 U1 Rb2 42.86(12) . 3_566
F2 U1 F1 75.48(16) . .
F2 U1 F3 75.87(18) . .
F2 U1 F5 97.01(17) . .
F2 U1 F5 76.33(16) . 4_566
F2 U1 F6 127.11(16) . .
F2 U1 F7 120.21(16) . 4_566
F2 U1 F7 67.58(15) . .
F3 U1 U2 150.54(11) . .
F3 U1 Rb2 113.90(12) . 4_566
F3 U1 Rb2 54.48(12) . 3_566
F3 U1 F1 148.25(16) . .
F3 U1 F5 71.51(15) . 4_566
F3 U1 F6 142.68(15) . .
F3 U1 F7 115.32(14) . .
F3 U1 F7 123.62(14) . 4_566
F4 U1 U2 112.14(12) . .
F4 U1 Rb2 38.14(12) . 4_566
F4 U1 Rb2 115.49(12) . 3_566
F4 U1 F1 128.09(15) . .
F4 U1 F2 153.54(17) . .
F4 U1 F3 78.11(17) . .
F4 U1 F5 80.20(15) . .
F4 U1 F5 91.01(17) . 4_566
F4 U1 F6 77.77(15) . .
F4 U1 F7 129.69(14) . .
F4 U1 F7 71.51(14) . 4_566
F5 U1 U2 133.05(11) 4_566 .
F5 U1 U2 80.59(10) . .
F5 U1 Rb2 38.01(10) 4_566 3_566
F5 U1 Rb2 117.75(12) . 3_566
F5 U1 Rb2 102.30(12) . 4_566
F5 U1 Rb2 90.12(10) 4_566 4_566
F5 U1 F1 88.63(15) 4_566 .
F5 U1 F1 123.06(14) . .
F5 U1 F3 73.93(16) . .
F5 U1 F5 145.4(2) . 4_566
F5 U1 F6 136.72(13) 4_566 .
F5 U1 F6 74.22(15) . .
F5 U1 F7 62.96(13) 4_566 4_566
F5 U1 F7 140.94(15) . 4_566
F5 U1 F7 60.56(13) . .
F5 U1 F7 139.14(15) 4_566 .
F6 U1 U2 34.37(9) . .
F6 U1 Rb2 162.57(9) . 3_566
F6 U1 Rb2 55.73(9) . 4_566
F6 U1 F1 67.91(14) . .
F6 U1 F7 73.88(13) . 4_566
F6 U1 F7 62.85(12) . .
F7 U1 U2 85.63(9) 4_566 .
F7 U1 U2 36.55(8) . .
F7 U1 Rb2 110.41(8) . 3_566
F7 U1 Rb2 98.82(9) 4_566 3_566
F7 U1 Rb2 118.55(8) . 4_566
F7 U1 Rb2 39.93(9) 4_566 4_566
F7 U1 F7 120.73(15) 4_566 .
U1 U2 Rb1 73.937(12) . 4_565
U1 U2 Rb1 128.514(12) . 3_666
Rb1 U2 Rb1 141.181(8) 4_565 3_666
F1 U2 U1 84.40(9) 4_565 .
F1 U2 U1 37.50(8) . .
F1 U2 Rb1 108.40(8) . 3_666
F1 U2 Rb1 106.12(8) . 4_565
F1 U2 Rb1 46.73(9) 4_565 4_565
F1 U2 Rb1 99.20(10) 4_565 3_666
F1 U2 F1 120.58(15) 4_565 .
F3 U2 U1 150.17(11) 1_655 .
F3 U2 Rb1 121.56(12) 1_655 4_565
F3 U2 Rb1 57.23(12) 1_655 3_666
F3 U2 F1 125.16(14) 1_655 4_565
F3 U2 F1 114.02(13) 1_655 .
F3 U2 F6 140.14(15) 1_655 .
F3 U2 F7 150.25(16) 1_655 .
F6 U2 U1 34.06(9) . .
F6 U2 Rb1 44.60(9) . 4_565
F6 U2 Rb1 161.36(9) . 3_666
F6 U2 F1 61.52(12) . .
F6 U2 F1 75.74(13) . 4_565
F6 U2 F7 67.18(13) . .
F7 U2 U1 41.81(10) . .
F7 U2 Rb1 94.42(10) . 3_666
F7 U2 Rb1 85.63(10) . 4_565
F7 U2 F1 63.14(12) . .
F7 U2 F1 63.18(13) . 4_565
F8 U2 U1 94.09(11) . .
F8 U2 Rb1 39.55(11) . 3_666
F8 U2 Rb1 161.15(12) . 4_565
F8 U2 F1 118.93(15) . 4_565
F8 U2 F1 68.87(14) . .
F8 U2 F3 75.87(17) . 1_655
F8 U2 F6 127.35(15) . .
F8 U2 F7 75.89(15) . .
F8 U2 F9 154.60(17) . .
F8 U2 F10 95.57(17) . .
F8 U2 F10 76.47(16) . 4_565
F9 U2 U1 110.01(11) . .
F9 U2 Rb1 120.18(11) . 3_666
F9 U2 Rb1 42.56(12) . 4_565
F9 U2 F1 126.94(13) . .
F9 U2 F1 72.88(14) . 4_565
F9 U2 F3 79.12(17) . 1_655
F9 U2 F6 75.99(15) . .
F9 U2 F7 127.71(15) . .
F9 U2 F10 90.83(16) . 4_565
F9 U2 F10 80.35(15) . .
F10 U2 U1 82.28(10) . .
F10 U2 U1 135.92(11) 4_565 .
F10 U2 Rb1 115.41(12) . 3_666
F10 U2 Rb1 39.43(11) 4_565 3_666
F10 U2 Rb1 101.79(11) 4_565 4_565
F10 U2 Rb1 97.11(12) . 4_565
F10 U2 F1 143.77(15) . 4_565
F10 U2 F1 64.65(14) 4_565 4_565
F10 U2 F1 59.56(13) . .
F10 U2 F1 142.21(14) 4_565 .
F10 U2 F3 69.74(15) 4_565 1_655
F10 U2 F3 71.09(15) . 1_655
F10 U2 F6 140.38(13) 4_565 .
F10 U2 F6 74.40(15) . .
F10 U2 F7 94.62(15) 4_565 .
F10 U2 F7 120.99(14) . .
F10 U2 F10 140.8(2) . 4_565
Rb2 Rb1 Rb2 88.96(2) . 3_566
F1 Rb1 Rb2 69.15(7) . .
F1 Rb1 Rb2 92.90(7) . 3_566
F1 Rb1 F2 103.27(11) . 3_566
F1 Rb1 F2 53.60(11) . .
F1 Rb1 F3 124.38(10) . 3_566
F1 Rb1 F9 124.51(11) . 2_656
F2 Rb1 Rb2 49.52(9) 3_566 3_566
F2 Rb1 Rb2 51.13(9) 3_566 .
F2 Rb1 Rb2 49.95(8) . .
F2 Rb1 Rb2 49.81(8) . 3_566
F2 Rb1 F2 51.96(14) 3_566 .
F2 Rb1 F3 48.07(11) 3_566 3_566
F2 Rb1 F3 92.54(10) . 3_566
F3 Rb1 Rb2 94.04(7) 3_566 3_566
F3 Rb1 Rb2 55.91(7) 3_566 .
F4 Rb1 Rb2 121.22(9) 2_556 .
F4 Rb1 Rb2 47.00(9) 2_556 3_566
F4 Rb1 F1 133.88(12) 2_556 .
F4 Rb1 F2 70.10(13) 2_556 3_566
F4 Rb1 F2 96.40(12) 2_556 .
F4 Rb1 F3 86.08(12) 2_556 3_566
F4 Rb1 F6 87.91(12) 2_556 4_566
F4 Rb1 F8 132.97(13) 2_556 3_666
F4 Rb1 F9 70.41(12) 2_556 2_656
F4 Rb1 F9 134.33(12) 2_556 4_566
F4 Rb1 F10 84.10(13) 2_556 2_656
F6 Rb1 Rb2 81.36(8) 4_566 3_566
F6 Rb1 Rb2 127.50(8) 4_566 .
F6 Rb1 F1 60.08(10) 4_566 .
F6 Rb1 F2 87.47(11) 4_566 .
F6 Rb1 F2 128.75(12) 4_566 3_566
F6 Rb1 F3 173.96(11) 4_566 3_566
F6 Rb1 F9 76.26(11) 4_566 2_656
F8 Rb1 Rb2 133.17(9) 3_666 3_566
F8 Rb1 Rb2 48.71(9) 3_666 .
F8 Rb1 F1 89.35(11) 3_666 .
F8 Rb1 F2 97.92(12) 3_666 .
F8 Rb1 F2 84.49(13) 3_666 3_566
F8 Rb1 F3 48.80(11) 3_666 3_566
F8 Rb1 F6 137.17(12) 3_666 4_566
F8 Rb1 F9 102.89(12) 3_666 2_656
F9 Rb1 Rb2 113.71(8) 2_656 3_566
F9 Rb1 Rb2 104.03(8) 4_566 .
F9 Rb1 Rb2 150.80(8) 2_656 .
F9 Rb1 Rb2 136.04(9) 4_566 3_566
F9 Rb1 F1 55.55(11) 4_566 .
F9 Rb1 F2 109.15(12) 4_566 .
F9 Rb1 F2 159.14(11) 2_656 .
F9 Rb1 F2 131.38(12) 2_656 3_566
F9 Rb1 F2 154.30(12) 4_566 3_566
F9 Rb1 F3 102.27(11) 2_656 3_566
F9 Rb1 F3 128.18(11) 4_566 3_566
F9 Rb1 F6 57.25(11) 4_566 4_566
F9 Rb1 F8 81.18(12) 4_566 3_666
F9 Rb1 F9 72.98(13) 4_566 2_656
F10 Rb1 Rb2 95.22(8) 2_656 .
F10 Rb1 Rb2 122.25(9) 2_656 3_566
F10 Rb1 F1 141.94(12) 2_656 .
F10 Rb1 F2 91.18(12) 2_656 3_566
F10 Rb1 F2 139.22(11) 2_656 .
F10 Rb1 F3 46.71(10) 2_656 3_566
F10 Rb1 F6 133.18(11) 2_656 4_566
F10 Rb1 F8 56.77(11) 2_656 3_666
F10 Rb1 F9 57.60(11) 2_656 2_656
F10 Rb1 F9 98.56(12) 2_656 4_566
F2 Rb2 Rb1 50.34(9) 3_566 .
F2 Rb2 Rb1 52.81(9) . .
F2 Rb2 F2 52.81(14) . 3_566
F2 Rb2 F3 48.45(11) 3_566 3_566
F2 Rb2 F3 95.79(11) . 3_566
F2 Rb2 F4 100.52(11) 3_566 2
F2 Rb2 F4 119.21(12) . 2
F2 Rb2 F6 102.38(11) . 4_565
F2 Rb2 F6 146.50(11) 3_566 4_565
F3 Rb2 Rb1 57.24(8) 3_566 .
F3 Rb2 F6 161.79(10) 3_566 4_565
F4 Rb2 Rb1 150.02(7) 2 .
F4 Rb2 Rb1 121.52(9) 4_565 .
F4 Rb2 F2 68.70(13) 4_565 .
F4 Rb2 F2 95.97(12) 4_565 3_566
F4 Rb2 F3 99.84(10) 2 3_566
F4 Rb2 F3 138.14(11) 4_565 3_566
F4 Rb2 F4 60.80(14) 4_565 2
F4 Rb2 F6 51.00(10) 4_565 4_565
F4 Rb2 F6 70.27(9) 2 4_565
F4 Rb2 F8 110.17(12) 4_565 .
F4 Rb2 F8 165.62(12) 4_565 3_666
F5 Rb2 Rb1 97.42(8) 2 .
F5 Rb2 F2 102.76(12) 2 .
F5 Rb2 F2 55.26(11) 2 3_566
F5 Rb2 F3 48.91(11) 2 3_566
F5 Rb2 F4 53.90(10) 2 2
F5 Rb2 F4 95.22(12) 2 4_565
F5 Rb2 F6 124.13(10) 2 4_565
F5 Rb2 F8 96.17(12) 2 3_666
F5 Rb2 F8 154.50(13) 2 .
F6 Rb2 Rb1 136.98(7) 4_565 .
F7 Rb2 Rb1 86.43(8) . .
F7 Rb2 F2 107.27(12) . 3_566
F7 Rb2 F2 54.46(12) . .
F7 Rb2 F3 143.52(11) . 3_566
F7 Rb2 F4 56.40(11) . 4_565
F7 Rb2 F4 112.70(11) . 2
F7 Rb2 F5 147.21(12) . 2
F7 Rb2 F6 53.08(10) . 4_565
F7 Rb2 F8 57.09(11) . .
F7 Rb2 F8 109.99(12) . 3_666
F8 Rb2 Rb1 71.74(8) . .
F8 Rb2 Rb1 48.09(8) 3_666 .
F8 Rb2 F2 89.13(12) . .
F8 Rb2 F2 121.65(12) . 3_566
F8 Rb2 F2 83.41(13) 3_666 3_566
F8 Rb2 F2 100.15(13) 3_666 .
F8 Rb2 F3 49.31(11) 3_666 3_566
F8 Rb2 F3 108.10(10) . 3_566
F8 Rb2 F4 133.51(12) 3_666 2
F8 Rb2 F4 137.82(11) . 2
F8 Rb2 F6 126.86(11) 3_666 4_565
F8 Rb2 F6 73.67(10) . 4_565
F8 Rb2 F8 59.20(14) 3_666 .
F9 Rb2 Rb1 127.65(9) 2_655 .
F9 Rb2 F2 170.04(12) 2_655 .
F9 Rb2 F2 136.51(13) 2_655 3_566
F9 Rb2 F3 91.51(12) 2_655 3_566
F9 Rb2 F4 65.86(12) 2_655 2
F9 Rb2 F4 109.79(12) 2_655 4_565
F9 Rb2 F5 87.14(13) 2_655 2
F9 Rb2 F6 70.59(11) 2_655 4_565
F9 Rb2 F7 116.12(12) 2_655 .
F9 Rb2 F8 79.55(12) 2_655 3_666
F9 Rb2 F8 82.16(13) 2_655 .
U1 F1 U2 97.75(13) . .
U1 F1 U2 117.19(15) . 4_566
U1 F1 Rb1 107.92(14) . .
U2 F1 U2 104.69(14) 4_566 .
U2 F1 Rb1 134.10(14) . .
U2 F1 Rb1 96.61(12) 4_566 .
U1 F2 Rb1 109.11(18) . .
U1 F2 Rb1 122.3(2) . 3_566
U1 F2 Rb2 123.14(18) . .
U1 F2 Rb2 108.96(17) . 3_566
Rb1 F2 Rb1 128.04(14) 3_566 .
Rb1 F2 Rb2 78.53(11) 3_566 3_566
Rb2 F2 Rb1 78.42(11) 3_566 .
Rb2 F2 Rb1 80.90(11) . 3_566
Rb2 F2 Rb1 77.24(11) . .
Rb2 F2 Rb2 127.18(14) . 3_566
U1 F3 U2 167.2(2) . 1_455
U1 F3 Rb1 100.73(15) . 3_566
U1 F3 Rb2 93.33(13) . 3_566
U2 F3 Rb1 89.83(13) 1_455 3_566
U2 F3 Rb2 97.57(15) 1_455 3_566
Rb2 F3 Rb1 66.86(9) 3_566 3_566
U1 F4 Rb1 136.5(2) . 2_546
U1 F4 Rb2 105.57(14) . 2_545
U1 F4 Rb2 114.82(17) . 4_566
Rb1 F4 Rb2 92.05(11) 2_546 2_545
Rb1 F4 Rb2 88.38(11) 2_546 4_566
Rb2 F4 Rb2 119.20(14) 4_566 2_545
U1 F5 U1 128.13(18) . 4_565
U1 F5 Rb2 118.97(15) . 2_545
U1 F5 Rb2 111.91(14) 4_565 2_545
U1 F6 U2 111.57(15) . .
U1 F6 Rb1 131.26(15) . 4_565
U1 F6 Rb2 90.79(11) . 4_566
U2 F6 Rb1 100.69(13) . 4_565
U2 F6 Rb2 140.09(14) . 4_566
Rb1 F6 Rb2 86.57(10) 4_565 4_566
U1 F7 U1 107.37(14) 4_565 .
U1 F7 Rb2 105.95(13) 4_565 .
U1 F7 Rb2 113.10(13) . .
U2 F7 U1 117.07(15) . 4_565
U2 F7 U1 101.63(14) . .
U2 F7 Rb2 111.83(14) . .
U2 F8 Rb1 112.49(16) . 3_666
U2 F8 Rb2 114.33(17) . .
U2 F8 Rb2 120.52(18) . 3_666
Rb1 F8 Rb2 83.20(11) 3_666 3_666
Rb1 F8 Rb2 95.68(13) 3_666 .
Rb2 F8 Rb2 120.80(14) 3_666 .
U2 F9 Rb1 109.39(15) . 2_646
U2 F9 Rb1 107.31(16) . 4_565
U2 F9 Rb2 130.93(18) . 2_645
Rb1 F9 Rb1 107.02(13) 4_565 2_646
Rb2 F9 Rb1 99.32(13) 2_645 2_646
Rb2 F9 Rb1 100.83(13) 2_645 4_565
U2 F10 U2 131.10(19) . 4_566
U2 F10 Rb1 112.42(16) . 2_646
U2 F10 Rb1 110.04(15) 4_566 2_646

loop_
_geom_bond_atom_site_label_1
_geom_bond_atom_site_label_2
_geom_bond_distance
_geom_bond_site_symmetry_2
U1 F1 2.410(4) .
U1 F2 2.157(4) .
U1 F3 2.304(4) .
U1 F4 2.145(4) .
U1 F5 2.299(4) .
U1 F5 2.333(4) 4_566
U1 F6 2.363(4) .
U1 F7 2.498(4) 4_566
U1 F7 2.670(4) .
U2 F1 2.470(4) 4_565
U2 F1 2.787(4) .
U2 F3 2.312(4) 1_655
U2 F6 2.381(4) .
U2 F7 2.385(4) .
U2 F8 2.157(4) .
U2 F9 2.161(4) .
U2 F10 2.298(4) 4_565
U2 F10 2.278(4) .
Rb1 F1 3.012(4) .
Rb1 F2 3.070(5) 3_566
Rb1 F2 3.193(5) .
Rb1 F3 3.574(5) 3_566
Rb1 F4 2.798(4) 2_556
Rb1 F6 2.937(4) 4_566
Rb1 F8 2.929(4) 3_666
Rb1 F9 3.063(4) 2_656
Rb1 F9 2.911(4) 4_566
Rb1 F10 2.874(4) 2_656
Rb2 F2 3.105(5) 3_566
Rb2 F2 3.068(5) .
Rb2 F3 3.520(5) 3_566
Rb2 F4 2.914(4) 4_565
Rb2 F4 3.376(4) 2
Rb2 F5 2.866(4) 2
Rb2 F6 3.539(4) 4_565
Rb2 F7 2.859(4) .
Rb2 F8 2.993(5) .
Rb2 F8 2.957(4) 3_666
Rb2 F9 2.785(4) 2_655
F1 U2 2.470(4) 4_566
F2 Rb1 3.070(5) 3_566
F2 Rb2 3.105(5) 3_566
F3 U2 2.312(4) 1_455
F3 Rb1 3.574(5) 3_566
F3 Rb2 3.520(5) 3_566
F4 Rb1 2.798(4) 2_546
F4 Rb2 3.376(4) 2_545
F4 Rb2 2.914(4) 4_566
F5 U1 2.333(4) 4_565
F5 Rb2 2.866(4) 2_545
F6 Rb1 2.937(4) 4_565
F6 Rb2 3.539(4) 4_566
F7 U1 2.498(4) 4_565
F8 Rb1 2.929(4) 3_666
F8 Rb2 2.958(4) 3_666
F9 Rb1 3.063(4) 2_646
F9 Rb1 2.911(4) 4_565
F9 Rb2 2.785(4) 2_645
F10 U2 2.298(4) 4_566
F10 Rb1 2.874(4) 2_646
